data_1577338
loop_
_publ_author_name
'Miehe, Stefan F.'
'Eichele, Klaus'
'Schubert, Hartmut'
'Bettinger, Holger F.'
'Sindlinger, Christian P.'
'Wesemann, Lars'

_publ_section_title
;
 Three reversibly interconvertible redox states of boradigermaallyl:
 syntheses of radical allyl anion and allyl dianion.
;
_journal_issue 17
_journal_name_full 'Chemical science'
_journal_page_first 8622
_journal_page_last 8629
_journal_paper_doi 10.1039/d6sc00727a
_journal_volume 17
_journal_year 2026
_chemical_formula_sum 'C95 H130 B Cl Ge2 K O3'
_chemical_formula_weight 1550.52
_space_group_crystal_system monoclinic
_space_group_IT_number 14
_space_group_name_Hall '-P 2yn'
_space_group_name_H-M_alt 'P 1 21/n 1'
_atom_sites_solution_hydrogens geom
_audit_creation_method SHELXL-2019/3
_audit_update_record
;
2025-11-20 deposited with the CCDC.	2026-03-02 downloaded from the CCDC.
;
_cell_angle_alpha 90
_cell_angle_beta 98.9240(10)
_cell_angle_gamma 90
_cell_formula_units_Z 4
_cell_length_a 13.9575(3)
_cell_length_b 24.6291(4)
_cell_length_c 25.5330(5)
_cell_measurement_reflns_used 9427
_cell_measurement_temperature 100(2)
_cell_measurement_theta_max 29.47
_cell_measurement_theta_min 2.18
_cell_volume 8671.0(3)
_computing_cell_refinement 'Bruker SAINT'
_computing_data_collection 'Bruker APEX2'
_computing_data_reduction 'Bruker SAINT'
_computing_publication_material Platon,Wingx,Shelxle,DSR
_computing_structure_refinement 'SHELXL-2019/2 (Sheldrick, 2019)'
_computing_structure_solution 'SHELXT 2014/4 (Sheldrick, 2014)'
_diffrn_ambient_temperature 100(2)
_diffrn_measured_fraction_theta_full 1.000
_diffrn_measured_fraction_theta_max 0.991
_diffrn_measurement_device_type 'Bruker APEX-II CCD'
_diffrn_measurement_method '\f and \w scans'
_diffrn_radiation_type MoK\a
_diffrn_radiation_wavelength 0.71073
_diffrn_reflns_av_R_equivalents 0.0352
_diffrn_reflns_av_unetI/netI 0.0310
_diffrn_reflns_Laue_measured_fraction_full 1.000
_diffrn_reflns_Laue_measured_fraction_max 0.991
_diffrn_reflns_limit_h_max 19
_diffrn_reflns_limit_h_min -16
_diffrn_reflns_limit_k_max 34
_diffrn_reflns_limit_k_min -34
_diffrn_reflns_limit_l_max 30
_diffrn_reflns_limit_l_min -35
_diffrn_reflns_number 180203
_diffrn_reflns_point_group_measured_fraction_full 1.000
_diffrn_reflns_point_group_measured_fraction_max 0.991
_diffrn_reflns_theta_full 25.242
_diffrn_reflns_theta_max 29.512
_diffrn_reflns_theta_min 1.569
_exptl_absorpt_coefficient_mu 0.820
_exptl_absorpt_correction_T_max 0.7459
_exptl_absorpt_correction_T_min 0.6707
_exptl_absorpt_correction_type multi-scan
_exptl_absorpt_process_details 'SADABS V2012/1 (Bruker AXS Inc.)'
_exptl_crystal_colour blue
_exptl_crystal_density_diffrn 1.188
_exptl_crystal_description prism
_exptl_crystal_F_000 3316
_exptl_crystal_size_max 0.33
_exptl_crystal_size_mid 0.31
_exptl_crystal_size_min 0.29
_refine_diff_density_max 1.310
_refine_diff_density_min -1.965
_refine_diff_density_rms 0.084
_refine_ls_extinction_method none
_refine_ls_goodness_of_fit_ref 1.063
_refine_ls_hydrogen_treatment constr
_refine_ls_matrix_type full
_refine_ls_number_parameters 1057
_refine_ls_number_reflns 23971
_refine_ls_number_restraints 452
_refine_ls_restrained_S_all 1.082
_refine_ls_R_factor_all 0.0744
_refine_ls_R_factor_gt 0.0563
_refine_ls_shift/su_max 0.001
_refine_ls_shift/su_mean 0.000
_refine_ls_structure_factor_coef Fsqd
_refine_ls_weighting_details 'w=1/[\s^2^(Fo^2^)+(0.0571P)^2^+16.4953P] where P=(Fo^2^+2Fc^2^)/3'
_refine_ls_weighting_scheme calc
_refine_ls_wR_factor_gt 0.1363
_refine_ls_wR_factor_ref 0.1460
_reflns_Friedel_coverage 0.000
_reflns_number_gt 19309
_reflns_number_total 23971
_reflns_threshold_expression 'I > 2\s(I)'
_cod_data_source_file d6sc00727a3.cif
_cod_data_source_block SC215_0m_a
_cod_original_sg_symbol_H-M 'P 21/n'
_cod_database_code 1577338
_shelx_shelxl_version_number 2019/3
_shelx_space_group_comment
;
The symmetry employed for this shelxl refinement is uniquely defined
by the following loop, which should always be used as a source of
symmetry information in preference to the above space-group names.
They are only intended as comments.
;

loop_
_space_group_symop_operation_xyz
'x, y, z'
'-x+1/2, y+1/2, -z+1/2'
'-x, -y, -z'
'x-1/2, -y-1/2, z-1/2'

loop_
_atom_site_label
_atom_site_type_symbol
_atom_site_fract_x
_atom_site_fract_y
_atom_site_fract_z
_atom_site_U_iso_or_equiv
_atom_site_adp_type
_atom_site_occupancy
_atom_site_site_symmetry_order
_atom_site_calc_flag
_atom_site_refinement_flags_posn
_atom_site_refinement_flags_adp
_atom_site_refinement_flags_occupancy
_atom_site_disorder_assembly
_atom_site_disorder_group
K1 K 0.47816(4) 0.34402(2) 0.39117(2) 0.02788(12) Uani 1 1 d . . . . .
Cl1 Cl 0.40747(4) 0.30069(2) 0.28010(3) 0.02306(12) Uani 1 1 d . . . . .
B1 B 0.43684(19) 0.37340(10) 0.27348(11) 0.0180(5) Uani 1 1 d . . . . .
Ge1 Ge 0.32791(2) 0.42282(2) 0.27693(2) 0.01897(6) Uani 1 1 d . . . . .
Ge02 Ge 0.56952(2) 0.38630(2) 0.25932(2) 0.02060(7) Uani 1 1 d . . . . .
O2 O 0.4829(7) 0.4899(4) 0.2631(3) 0.0203(8) Uani 0.426(7) 1 d . U P A 2
O1 O 0.4780(4) 0.4903(3) 0.2450(3) 0.0287(14) Uani 0.574(7) 1 d . U P A 1
C2 C 0.33603(17) 0.50145(9) 0.28519(10) 0.0205(5) Uani 1 1 d . . . . .
C3 C 0.17176(16) 0.38979(9) 0.33864(9) 0.0152(4) Uani 1 1 d . . . . .
C4 C 0.24069(16) 0.36347(9) 0.38281(9) 0.0160(4) Uani 1 1 d . . . . .
C5 C 0.00170(17) 0.41017(10) 0.30985(10) 0.0190(4) Uani 1 1 d . . . . .
H5 H -0.062415 0.413965 0.317528 0.023 Uiso 1 1 calc R U . . .
C6 C 0.11696(16) 0.41980(9) 0.24840(9) 0.0158(4) Uani 1 1 d . . . . .
C7 C 0.02176(17) 0.42100(9) 0.25939(10) 0.0183(4) Uani 1 1 d . . . . .
H7 H -0.029963 0.429388 0.231789 0.022 Uiso 1 1 calc R U . . .
C8 C 0.63492(18) 0.45622(10) 0.25825(10) 0.0222(5) Uani 1 1 d . . . . .
C9 C 0.73409(17) 0.31977(9) 0.31498(10) 0.0194(5) Uani 1 1 d . . . . .
C10 C 0.19492(16) 0.40634(8) 0.28908(9) 0.0143(4) Uani 1 1 d . . . . .
C11 C 0.82757(18) 0.29829(10) 0.31636(11) 0.0236(5) Uani 1 1 d . . . . .
H11 H 0.864834 0.288949 0.349488 0.028 Uiso 1 1 calc R U . . .
C12 C 0.28980(18) 0.39403(10) 0.42552(10) 0.0218(5) Uani 1 1 d . . . . .
C13 C 0.07621(17) 0.39375(9) 0.34899(9) 0.0182(4) Uani 1 1 d . . . . .
H13 H 0.062376 0.385054 0.383289 0.022 Uiso 1 1 calc R U . . .
C14 C 0.86641(18) 0.29049(11) 0.27013(11) 0.0275(6) Uani 1 1 d . . . . .
H14 H 0.931243 0.278061 0.271777 0.033 Uiso 1 1 calc R U . . .
C15 C 0.7535(2) 0.41971(10) 0.38465(10) 0.0248(5) Uani 1 1 d . . . . .
H15 H 0.759060 0.416662 0.346182 0.030 Uiso 1 1 calc R U . . .
C16 C 0.67963(16) 0.33518(9) 0.26585(10) 0.0185(4) Uani 1 1 d . . . . .
C17 C 0.73428(18) 0.46563(11) 0.26134(10) 0.0232(5) Uani 1 1 d . . . . .
H17 H 0.777092 0.435883 0.259806 0.028 Uiso 1 1 calc R U . . .
C18 C 0.69954(16) 0.32077(9) 0.36787(10) 0.0186(4) Uani 1 1 d . . . . .
C19 C 0.3336(2) 0.36713(11) 0.47144(10) 0.0264(5) Uani 1 1 d . . . . .
H19 H 0.356801 0.389167 0.503812 0.032 Uiso 1 1 calc R U . . .
C20 C 0.26944(19) 0.53562(10) 0.30387(10) 0.0241(5) Uani 1 1 d . . . . .
H20 H 0.210451 0.521162 0.312093 0.029 Uiso 1 1 calc R U . . .
C21 C 0.65288(18) 0.26904(10) 0.44084(11) 0.0247(5) Uani 1 1 d . . . . .
H21 H 0.638129 0.233001 0.455785 0.030 Uiso 1 1 calc R U . . .
C22 C 0.24152(17) 0.30613(9) 0.38617(9) 0.0179(4) Uani 1 1 d . . . . .
C23 C 0.66548(17) 0.27191(10) 0.38745(11) 0.0223(5) Uani 1 1 d . . . . .
C24 C 0.67065(18) 0.31301(10) 0.47503(10) 0.0234(5) Uani 1 1 d . . . . .
C25 C 0.81059(18) 0.30083(12) 0.22187(11) 0.0285(6) Uani 1 1 d . . . . .
H25 H 0.835939 0.293392 0.190178 0.034 Uiso 1 1 calc R U . . .
C26 C 0.33216(19) 0.31068(11) 0.47601(10) 0.0263(5) Uani 1 1 d . . . . .
C27 C 0.14692(18) 0.38255(11) 0.16106(10) 0.0235(5) Uani 1 1 d . . . . .
C28 C 0.71455(17) 0.36621(9) 0.40180(10) 0.0196(4) Uani 1 1 d . . . . .
C29 C 0.3747(2) 0.61285(10) 0.30005(12) 0.0323(6) Uani 1 1 d . . . . .
H29 H 0.386785 0.650530 0.305619 0.039 Uiso 1 1 calc R U . . .
C30 C 0.18456(19) 0.27045(10) 0.34336(10) 0.0235(5) Uani 1 1 d . . . . .
H30 H 0.170021 0.292166 0.309979 0.028 Uiso 1 1 calc R U . . .
C31 C 0.12812(17) 0.42802(10) 0.19135(9) 0.0202(5) Uani 1 1 d . . . . .
C33 C 0.69865(19) 0.36168(10) 0.45432(10) 0.0229(5) Uani 1 1 d . . . . .
H33 H 0.712407 0.393680 0.478421 0.028 Uiso 1 1 calc R U . . .
C34 C 0.77119(19) 0.51817(12) 0.26665(11) 0.0287(6) Uani 1 1 d . . . . .
H34 H 0.838897 0.523879 0.268268 0.034 Uiso 1 1 calc R U . . .
C35 C 0.28854(19) 0.28115(10) 0.43222(10) 0.0228(5) Uani 1 1 d . . . . .
H35 H 0.290840 0.242625 0.433698 0.027 Uiso 1 1 calc R U . . .
C36 C 0.2888(2) 0.59093(10) 0.31058(11) 0.0286(6) Uani 1 1 d . . . . .
H36 H 0.242005 0.613894 0.322606 0.034 Uiso 1 1 calc R U . . .
C37 C 0.71680(18) 0.32219(11) 0.21883(10) 0.0248(5) Uani 1 1 d . . . . .
C38 C 0.1420(2) 0.38823(13) 0.10654(11) 0.0332(6) Uani 1 1 d . . . . .
H38 H 0.155262 0.357624 0.086192 0.040 Uiso 1 1 calc R U . . .
C39 C 0.41975(19) 0.52596(10) 0.27360(13) 0.0297(6) Uani 1 1 d . . . . .
C40 C 0.6446(2) 0.22193(10) 0.35228(12) 0.0313(6) Uani 1 1 d . . . . .
H40 H 0.640792 0.233804 0.314557 0.038 Uiso 1 1 calc R U . . .
C41 C 0.16486(19) 0.32675(11) 0.18624(10) 0.0256(5) Uani 1 1 d . . . . .
H41 H 0.197206 0.332488 0.223597 0.031 Uiso 1 1 calc R U . . .
C42 C 0.6850(3) 0.46677(11) 0.39089(12) 0.0355(7) Uani 1 1 d . . . . .
H42A H 0.710202 0.500122 0.377132 0.053 Uiso 1 1 calc R U . . .
H42B H 0.680144 0.471566 0.428492 0.053 Uiso 1 1 calc R U . . .
H42C H 0.620643 0.458823 0.371055 0.053 Uiso 1 1 calc R U . . .
C43 C 0.10585(19) 0.47835(11) 0.16584(11) 0.0261(5) Uani 1 1 d . . . . .
C44 C 0.2384(2) 0.21863(10) 0.33146(12) 0.0290(6) Uani 1 1 d . . . . .
H44A H 0.203019 0.200898 0.299911 0.044 Uiso 1 1 calc R U . . .
H44B H 0.242759 0.193866 0.361778 0.044 Uiso 1 1 calc R U . . .
H44C H 0.303851 0.228060 0.325101 0.044 Uiso 1 1 calc R U . . .
C45 C 0.7107(2) 0.56224(12) 0.26961(13) 0.0337(6) Uani 1 1 d . . . . .
H45 H 0.737701 0.597674 0.273934 0.040 Uiso 1 1 calc R U . . .
C46 C 0.2929(2) 0.45563(10) 0.42309(11) 0.0297(6) Uani 1 1 d . . . . .
H46 H 0.264767 0.466421 0.386136 0.036 Uiso 1 1 calc R U . . .
C47 C 0.5828(2) 0.28648(15) 0.15125(12) 0.0380(7) Uani 1 1 d . . . . .
C48 C 0.6556(2) 0.32629(15) 0.16500(12) 0.0391(7) Uani 1 1 d . . . . .
C50 C 0.4439(2) 0.58064(11) 0.28142(15) 0.0383(7) Uani 1 1 d . . . . .
C51 C 0.0885(2) 0.25423(12) 0.36082(15) 0.0387(7) Uani 1 1 d . . . . .
H51A H 0.052349 0.230326 0.334076 0.058 Uiso 1 1 calc R U . . .
H51B H 0.050081 0.286871 0.364737 0.058 Uiso 1 1 calc R U . . .
H51C H 0.101506 0.235091 0.394836 0.058 Uiso 1 1 calc R U . . .
C52 C 0.6665(2) 0.30899(12) 0.53396(11) 0.0312(6) Uani 1 1 d . . . . .
H52 H 0.635604 0.273603 0.540908 0.037 Uiso 1 1 calc R U . . .
C53 C 0.57703(18) 0.50223(11) 0.25882(13) 0.0300(6) Uani 1 1 d . . . . .
C54 C 0.4241(2) 0.23009(14) 0.52095(13) 0.0389(7) Uani 1 1 d . . . . .
H54A H 0.377755 0.202617 0.504949 0.058 Uiso 1 1 calc R U . . .
H54B H 0.456482 0.217150 0.555493 0.058 Uiso 1 1 calc R U . . .
H54C H 0.472490 0.236642 0.497688 0.058 Uiso 1 1 calc R U . . .
C55 C 0.5680(2) 0.24052(13) 0.18854(14) 0.0390(8) Uani 1 1 d . . . . .
H55 H 0.577539 0.255698 0.225306 0.047 Uiso 1 1 calc R U . . .
C56 C 0.1018(2) 0.48173(13) 0.11086(12) 0.0357(7) Uani 1 1 d . . . . .
H56 H 0.087408 0.515727 0.093888 0.043 Uiso 1 1 calc R U . . .
C57 C 0.0827(2) 0.52905(11) 0.19551(12) 0.0315(6) Uani 1 1 d . . . . .
H57 H 0.096767 0.520867 0.234308 0.038 Uiso 1 1 calc R U . . .
C58 C 0.8553(2) 0.42995(13) 0.41510(12) 0.0374(7) Uani 1 1 d . . . . .
H58A H 0.896838 0.398681 0.410902 0.056 Uiso 1 1 calc R U . . .
H58B H 0.851505 0.435180 0.452770 0.056 Uiso 1 1 calc R U . . .
H58C H 0.882634 0.462552 0.401108 0.056 Uiso 1 1 calc R U . . .
C59 C -0.0255(2) 0.54391(13) 0.18209(15) 0.0418(8) Uani 1 1 d . . . . .
H59A H -0.040607 0.553982 0.144584 0.063 Uiso 1 1 calc R U . . .
H59B H -0.039586 0.574592 0.204109 0.063 Uiso 1 1 calc R U . . .
H59C H -0.065020 0.512627 0.189026 0.063 Uiso 1 1 calc R U . . .
C60 C 0.4672(2) 0.21443(15) 0.17852(16) 0.0457(9) Uani 1 1 d . . . . .
H60A H 0.417509 0.242833 0.176145 0.069 Uiso 1 1 calc R U . . .
H60B H 0.459903 0.189790 0.207784 0.069 Uiso 1 1 calc R U . . .
H60C H 0.459590 0.193970 0.145210 0.069 Uiso 1 1 calc R U . . .
C61 C 0.2320(3) 0.29151(16) 0.15915(14) 0.0497(8) Uani 1 1 d . . . . .
H61A H 0.200972 0.283330 0.122909 0.075 Uiso 1 1 calc R U . . .
H61B H 0.245410 0.257578 0.178979 0.075 Uiso 1 1 calc R U . . .
H61C H 0.292997 0.310921 0.158106 0.075 Uiso 1 1 calc R U . . .
C62 C 0.1454(3) 0.57770(13) 0.18482(14) 0.0413(7) Uani 1 1 d . . . . .
H62A H 0.127754 0.589287 0.147871 0.062 Uiso 1 1 calc R U . . .
H62B H 0.213989 0.567203 0.191321 0.062 Uiso 1 1 calc R U . . .
H62C H 0.134696 0.607698 0.208451 0.062 Uiso 1 1 calc R U . . .
C63 C 0.3703(2) 0.28275(13) 0.52829(11) 0.0364(7) Uani 1 1 d . . . . .
H63 H 0.417247 0.308052 0.549462 0.044 Uiso 1 1 calc R U . . .
C64 C 0.0690(2) 0.29750(12) 0.18871(15) 0.0394(7) Uani 1 1 d . . . . .
H64A H 0.035624 0.290673 0.152638 0.059 Uiso 1 1 calc R U . . .
H64B H 0.027990 0.320206 0.207667 0.059 Uiso 1 1 calc R U . . .
H64C H 0.081935 0.262893 0.207407 0.059 Uiso 1 1 calc R U . . .
C65 C 0.5475(2) 0.19540(12) 0.35851(15) 0.0412(8) Uani 1 1 d . . . . .
H65A H 0.496796 0.223236 0.355545 0.062 Uiso 1 1 calc R U . . .
H65B H 0.553167 0.177885 0.393311 0.062 Uiso 1 1 calc R U . . .
H65C H 0.530620 0.168151 0.330638 0.062 Uiso 1 1 calc R U . . .
C66 C 0.1180(2) 0.43771(14) 0.08065(11) 0.0377(7) Uani 1 1 d . . . . .
C67 C 0.7260(3) 0.17983(12) 0.36365(16) 0.0448(8) Uani 1 1 d . . . . .
H67A H 0.711127 0.148652 0.339939 0.067 Uiso 1 1 calc R U . . .
H67B H 0.731511 0.167729 0.400563 0.067 Uiso 1 1 calc R U . . .
H67C H 0.787442 0.196179 0.357735 0.067 Uiso 1 1 calc R U . . .
C68 C 0.6730(3) 0.36527(19) 0.12786(14) 0.0526(8) Uani 1 1 d . . . . .
C69 C 0.6110(2) 0.55537(12) 0.26634(16) 0.0404(8) Uani 1 1 d . . . . .
C70 C 0.6072(3) 0.35476(17) 0.55334(13) 0.0505(9) Uani 1 1 d . . . . .
H70A H 0.642065 0.389184 0.552205 0.076 Uiso 1 1 calc R U . . .
H70B H 0.597368 0.347326 0.589833 0.076 Uiso 1 1 calc R U . . .
H70C H 0.544165 0.357197 0.530438 0.076 Uiso 1 1 calc R U . . .
C71 C 0.2289(3) 0.48092(14) 0.46019(15) 0.0499(9) Uani 1 1 d . . . . .
H71A H 0.230371 0.520557 0.457079 0.075 Uiso 1 1 calc R U . . .
H71B H 0.253280 0.470356 0.496843 0.075 Uiso 1 1 calc R U . . .
H71C H 0.162103 0.468017 0.450395 0.075 Uiso 1 1 calc R U . . .
C72 C 0.7530(2) 0.40766(16) 0.13888(12) 0.0412(8) Uani 1 1 d . . . . .
H72 H 0.778648 0.406331 0.177673 0.049 Uiso 1 1 calc R U . . .
C73 C 0.5264(3) 0.2891(3) 0.10104(18) 0.0778(11) Uani 1 1 d . . . . .
H73 H 0.476978 0.262767 0.091659 0.093 Uiso 1 1 calc R U . . .
C74 C 0.7167(3) 0.46544(18) 0.12597(15) 0.0541(10) Uani 1 1 d . . . . .
H74A H 0.693946 0.468576 0.087803 0.081 Uiso 1 1 calc R U . . .
H74B H 0.769728 0.491221 0.136378 0.081 Uiso 1 1 calc R U . . .
H74C H 0.663193 0.473537 0.145443 0.081 Uiso 1 1 calc R U . . .
C75 C 0.3962(3) 0.47727(13) 0.43349(18) 0.0540(10) Uani 1 1 d . . . . .
H75A H 0.434075 0.460813 0.408344 0.081 Uiso 1 1 calc R U . . .
H75B H 0.425820 0.468128 0.469763 0.081 Uiso 1 1 calc R U . . .
H75C H 0.395380 0.516799 0.429050 0.081 Uiso 1 1 calc R U . . .
C76 C 0.1072(3) 0.44287(17) 0.02044(13) 0.0507(9) Uani 1 1 d . . . . .
H76 H 0.082658 0.480449 0.011737 0.061 Uiso 1 1 calc R U . . .
C77 C 0.7687(3) 0.31027(18) 0.56565(14) 0.0527(10) Uani 1 1 d . . . . .
H77A H 0.805784 0.279192 0.555631 0.079 Uiso 1 1 calc R U . . .
H77B H 0.764895 0.308408 0.603609 0.079 Uiso 1 1 calc R U . . .
H77C H 0.801012 0.344049 0.558030 0.079 Uiso 1 1 calc R U . . .
C79 C 0.6439(2) 0.19576(16) 0.1871(2) 0.0661(14) Uani 1 1 d . . . . .
H79A H 0.633642 0.178340 0.152154 0.099 Uiso 1 1 calc R U . . .
H79B H 0.637494 0.168646 0.214421 0.099 Uiso 1 1 calc R U . . .
H79C H 0.708949 0.211697 0.193743 0.099 Uiso 1 1 calc R U . . .
C80 C 0.8373(3) 0.39377(19) 0.10912(14) 0.0525(10) Uani 1 1 d . . . . .
H80A H 0.814945 0.395772 0.070838 0.079 Uiso 1 1 calc R U . . .
H80B H 0.860407 0.356952 0.118550 0.079 Uiso 1 1 calc R U . . .
H80C H 0.890247 0.419706 0.118958 0.079 Uiso 1 1 calc R U . . .
C81 C 0.6133(3) 0.3655(2) 0.07811(15) 0.0650(12) Uani 1 1 d . . . . .
H81 H 0.623851 0.392146 0.052718 0.078 Uiso 1 1 calc R U . . .
C82 C 0.2878(4) 0.2723(2) 0.55996(15) 0.0664(13) Uani 1 1 d . . . . .
H82A H 0.255925 0.306737 0.565839 0.100 Uiso 1 1 calc R U . . .
H82B H 0.314078 0.256026 0.594211 0.100 Uiso 1 1 calc R U . . .
H82C H 0.240627 0.247495 0.540156 0.100 Uiso 1 1 calc R U . . .
C84 C 0.5398(3) 0.3282(3) 0.06516(16) 0.0818(17) Uani 1 1 d . . . . .
C86 C 0.0306(4) 0.40490(18) -0.00670(14) 0.0693(14) Uani 1 1 d . . . . .
H86A H 0.019222 0.412453 -0.044844 0.104 Uiso 1 1 calc R U . . .
H86B H -0.029758 0.410265 0.007786 0.104 Uiso 1 1 calc R U . . .
H86C H 0.052447 0.367284 -0.000697 0.104 Uiso 1 1 calc R U . . .
C88 C 0.1994(4) 0.4387(3) 0.00045(18) 0.101(2) Uani 1 1 d . . . . .
H88A H 0.188126 0.442637 -0.038215 0.152 Uiso 1 1 calc R U . . .
H88B H 0.228767 0.403235 0.009977 0.152 Uiso 1 1 calc R U . . .
H88C H 0.243133 0.467507 0.016154 0.152 Uiso 1 1 calc R U . . .
C1_1 C 0.5320(4) 0.6407(2) 0.2316(2) 0.0387(15) Uani 0.574(7) 1 d D U P A 1
H1A_1 H 0.506793 0.619739 0.199759 0.058 Uiso 0.574(7) 1 calc R U P A 1
H1B_1 H 0.595241 0.656102 0.227672 0.058 Uiso 0.574(7) 1 calc R U P A 1
H1C_1 H 0.486748 0.670061 0.236204 0.058 Uiso 0.574(7) 1 calc R U P A 1
C2_1 C 0.5433(3) 0.60347(17) 0.2799(2) 0.0203(8) Uani 0.574(7) 1 d D U P A 1
C3_1 C 0.5861(4) 0.6362(2) 0.3294(2) 0.0389(15) Uani 0.574(7) 1 d D U P A 1
H3A_1 H 0.649490 0.650735 0.324633 0.058 Uiso 0.574(7) 1 calc R U P A 1
H3B_1 H 0.593630 0.612407 0.360535 0.058 Uiso 0.574(7) 1 calc R U P A 1
H3C_1 H 0.542329 0.666167 0.334464 0.058 Uiso 0.574(7) 1 calc R U P A 1
C1_2 C 0.5752(7) 0.6505(3) 0.2762(5) 0.064(3) Uani 0.426(7) 1 d D U P A 2
H1A_2 H 0.632572 0.662165 0.261496 0.096 Uiso 0.426(7) 1 calc R U P A 2
H1B_2 H 0.593231 0.643269 0.314238 0.096 Uiso 0.426(7) 1 calc R U P A 2
H1C_2 H 0.525967 0.679194 0.271010 0.096 Uiso 0.426(7) 1 calc R U P A 2
C2_2 C 0.5344(5) 0.5991(3) 0.2484(3) 0.0333(18) Uani 0.426(7) 1 d D U P A 2
C3_2 C 0.5038(7) 0.6087(4) 0.1894(3) 0.051(3) Uani 0.426(7) 1 d D U P A 2
H3A_2 H 0.559975 0.620648 0.173626 0.077 Uiso 0.426(7) 1 calc R U P A 2
H3B_2 H 0.453472 0.636819 0.184015 0.077 Uiso 0.426(7) 1 calc R U P A 2
H3C_2 H 0.478167 0.574939 0.172404 0.077 Uiso 0.426(7) 1 calc R U P A 2
C1_3 C 0.3784(5) 0.3361(4) 0.0156(3) 0.0778(11) Uani 0.645(4) 1 d D U P B 1
H1A_3 H 0.376341 0.372251 0.031438 0.117 Uiso 0.645(4) 1 calc R U P B 1
H1B_3 H 0.352531 0.309306 0.038171 0.117 Uiso 0.645(4) 1 calc R U P B 1
H1C_3 H 0.339016 0.335975 -0.019662 0.117 Uiso 0.645(4) 1 calc R U P B 1
C2_3 C 0.4801(5) 0.3220(4) 0.0110(3) 0.0778(11) Uani 0.645(4) 1 d D U P B 1
H2_3 H 0.474550 0.281578 0.009463 0.093 Uiso 0.645(4) 1 calc R U P B 1
C3_3 C 0.5175(4) 0.3310(3) -0.0341(2) 0.0526(8) Uani 0.645(4) 1 d D U P B 1
H3A_3 H 0.560166 0.362815 -0.029474 0.079 Uiso 0.645(4) 1 calc R U P B 1
H3B_3 H 0.464651 0.337490 -0.063479 0.079 Uiso 0.645(4) 1 calc R U P B 1
H3C_3 H 0.554831 0.299145 -0.042098 0.079 Uiso 0.645(4) 1 calc R U P B 1
C1_4 C 0.4508(10) 0.4008(5) -0.0104(5) 0.0778(11) Uani 0.355(4) 1 d D U P B 2
H1A_4 H 0.515209 0.411180 -0.017739 0.117 Uiso 0.355(4) 1 calc R U P B 2
H1B_4 H 0.428727 0.427380 0.013698 0.117 Uiso 0.355(4) 1 calc R U P B 2
H1C_4 H 0.405104 0.399925 -0.043662 0.117 Uiso 0.355(4) 1 calc R U P B 2
C2_4 C 0.4558(7) 0.3472(4) 0.0141(3) 0.0391(7) Uani 0.355(4) 1 d D U P B 2
H2_4 H 0.392269 0.342520 0.027053 0.047 Uiso 0.355(4) 1 calc R U P B 2
C3_4 C 0.4667(6) 0.2956(4) -0.0204(3) 0.0391(7) Uani 0.355(4) 1 d D U P B 2
H3A_4 H 0.433103 0.264896 -0.006844 0.059 Uiso 0.355(4) 1 calc R U P B 2
H3B_4 H 0.535649 0.286750 -0.018578 0.059 Uiso 0.355(4) 1 calc R U P B 2
H3C_4 H 0.438298 0.302749 -0.057270 0.059 Uiso 0.355(4) 1 calc R U P B 2
O1_5 O 0.0024(2) 0.38693(11) 0.56752(13) 0.0468(9) Uani 0.824(6) 1 d D U P C 1
C1_5 C 0.0614(9) 0.3828(3) 0.5270(4) 0.065(2) Uani 0.824(6) 1 d D U P C 1
H1A_5 H 0.130781 0.384988 0.542697 0.079 Uiso 0.824(6) 1 calc R U P C 1
H1B_5 H 0.046856 0.413139 0.501497 0.079 Uiso 0.824(6) 1 calc R U P C 1
C2_5 C 0.0411(5) 0.3298(2) 0.4991(2) 0.0750(18) Uani 0.824(6) 1 d D U P C 1
H2A_5 H 0.079376 0.327132 0.470101 0.113 Uiso 0.824(6) 1 calc R U P C 1
H2B_5 H -0.028065 0.327481 0.484693 0.113 Uiso 0.824(6) 1 calc R U P C 1
H2C_5 H 0.058658 0.300020 0.524194 0.113 Uiso 0.824(6) 1 calc R U P C 1
C3_5 C 0.0185(5) 0.4359(2) 0.5962(3) 0.0517(15) Uani 0.824(6) 1 d D U P C 1
H3A_5 H 0.002886 0.467064 0.571874 0.062 Uiso 0.824(6) 1 calc R U P C 1
H3B_5 H 0.087694 0.438537 0.612069 0.062 Uiso 0.824(6) 1 calc R U P C 1
C4_5 C -0.0437(9) 0.4379(5) 0.6391(4) 0.060(2) Uani 0.824(6) 1 d D U P C 1
H4A_5 H -0.036060 0.473193 0.656898 0.090 Uiso 0.824(6) 1 calc R U P C 1
H4B_5 H -0.023921 0.408982 0.664937 0.090 Uiso 0.824(6) 1 calc R U P C 1
H4C_5 H -0.111801 0.432664 0.623510 0.090 Uiso 0.824(6) 1 calc R U P C 1
O1_6 O 0.3608(7) 0.5341(3) 0.0860(4) 0.122(3) Uani 0.599(5) 1 d D U P D 1
C1_6 C 0.3406(10) 0.5883(5) 0.0941(4) 0.110(4) Uani 0.599(5) 1 d D U P D 1
H1A_6 H 0.399356 0.610640 0.093226 0.132 Uiso 0.599(5) 1 calc R U P D 1
H1B_6 H 0.319629 0.593088 0.129087 0.132 Uiso 0.599(5) 1 calc R U P D 1
C2_6 C 0.260(2) 0.6060(10) 0.0501(9) 0.141(5) Uani 0.599(5) 1 d D U P D 1
H2A_6 H 0.214814 0.629753 0.064949 0.211 Uiso 0.599(5) 1 calc R U P D 1
H2B_6 H 0.225547 0.573920 0.034326 0.211 Uiso 0.599(5) 1 calc R U P D 1
H2C_6 H 0.288396 0.625703 0.022876 0.211 Uiso 0.599(5) 1 calc R U P D 1
C3_6 C 0.4182(11) 0.5112(4) 0.1295(7) 0.159(7) Uani 0.599(5) 1 d D U P D 1
H3A_6 H 0.400564 0.526562 0.162591 0.190 Uiso 0.599(5) 1 calc R U P D 1
H3B_6 H 0.487280 0.519639 0.128563 0.190 Uiso 0.599(5) 1 calc R U P D 1
C4_6 C 0.4035(5) 0.4520(3) 0.1285(2) 0.0497(8) Uani 0.599(5) 1 d D U P D 1
H4A_6 H 0.463797 0.433943 0.144219 0.075 Uiso 0.599(5) 1 calc R U P D 1
H4B_6 H 0.385179 0.439833 0.091796 0.075 Uiso 0.599(5) 1 calc R U P D 1
H4C_6 H 0.351846 0.442698 0.148943 0.075 Uiso 0.599(5) 1 calc R U P D 1
O1_7 O 0.0000(10) 0.4443(6) 0.5612(7) 0.050(4) Uani 0.176(6) 1 d D U P C 2
C1_7 C 0.0665(15) 0.4349(9) 0.5262(9) 0.059(6) Uani 0.176(6) 1 d D U P C 2
H1A_7 H 0.132184 0.446421 0.542818 0.071 Uiso 0.176(6) 1 calc R U P C 2
H1B_7 H 0.047985 0.456407 0.493409 0.071 Uiso 0.176(6) 1 calc R U P C 2
C2_7 C 0.067(3) 0.3762(12) 0.5129(18) 0.055(8) Uani 0.176(6) 1 d D U P C 2
H2A_7 H 0.113166 0.369744 0.488056 0.082 Uiso 0.176(6) 1 calc R U P C 2
H2B_7 H 0.002215 0.364911 0.496442 0.082 Uiso 0.176(6) 1 calc R U P C 2
H2C_7 H 0.087181 0.355084 0.545279 0.082 Uiso 0.176(6) 1 calc R U P C 2
C3_7 C 0.029(2) 0.4249(14) 0.6132(9) 0.052(6) Uani 0.176(6) 1 d D U P C 2
H3A_7 H 0.093829 0.438629 0.627938 0.063 Uiso 0.176(6) 1 calc R U P C 2
H3B_7 H 0.030139 0.384692 0.613585 0.063 Uiso 0.176(6) 1 calc R U P C 2
C4_7 C -0.046(5) 0.446(2) 0.6450(18) 0.069(13) Uani 0.176(6) 1 d D U P C 2
H4A_7 H -0.031898 0.430938 0.681109 0.103 Uiso 0.176(6) 1 calc R U P C 2
H4B_7 H -0.110397 0.433894 0.628374 0.103 Uiso 0.176(6) 1 calc R U P C 2
H4C_7 H -0.043121 0.485291 0.646350 0.103 Uiso 0.176(6) 1 calc R U P C 2
O1_8 O 0.3666(8) 0.5349(5) 0.0402(5) 0.122(3) Uani 0.401(5) 1 d D U P D 2
C1_8 C 0.4569(13) 0.5075(8) 0.0471(7) 0.141(5) Uani 0.401(5) 1 d D U P D 2
H1A_8 H 0.512916 0.532565 0.053537 0.169 Uiso 0.401(5) 1 calc R U P D 2
H1B_8 H 0.463550 0.482646 0.017420 0.169 Uiso 0.401(5) 1 calc R U P D 2
C2_8 C 0.4397(15) 0.4785(9) 0.0955(6) 0.155(7) Uani 0.401(5) 1 d D U P D 2
H2A_8 H 0.469363 0.442402 0.096344 0.232 Uiso 0.401(5) 1 calc R U P D 2
H2B_8 H 0.369797 0.474856 0.095476 0.232 Uiso 0.401(5) 1 calc R U P D 2
H2C_8 H 0.468674 0.499114 0.126876 0.232 Uiso 0.401(5) 1 calc R U P D 2
C3_8 C 0.3184(12) 0.5566(7) 0.0816(7) 0.107(4) Uani 0.401(5) 1 d D U P D 2
H3A_8 H 0.364950 0.573644 0.110073 0.129 Uiso 0.401(5) 1 calc R U P D 2
H3B_8 H 0.281096 0.528225 0.097141 0.129 Uiso 0.401(5) 1 calc R U P D 2
C4_8 C 0.252(3) 0.5987(18) 0.0508(11) 0.155(7) Uani 0.401(5) 1 d D U P D 2
H4A_8 H 0.207744 0.613572 0.073727 0.232 Uiso 0.401(5) 1 calc R U P D 2
H4B_8 H 0.213394 0.581510 0.019776 0.232 Uiso 0.401(5) 1 calc R U P D 2
H4C_8 H 0.290620 0.628146 0.039188 0.232 Uiso 0.401(5) 1 calc R U P D 2

loop_
_atom_site_aniso_label
_atom_site_aniso_U_11
_atom_site_aniso_U_22
_atom_site_aniso_U_33
_atom_site_aniso_U_23
_atom_site_aniso_U_13
_atom_site_aniso_U_12
K1 0.0225(3) 0.0333(3) 0.0270(3) 0.0028(2) 0.0011(2) 0.0039(2)
Cl1 0.0195(3) 0.0163(2) 0.0333(3) -0.0034(2) 0.0037(2) -0.0004(2)
B1 0.0140(11) 0.0164(11) 0.0235(13) -0.0022(10) 0.0029(10) 0.0002(9)
Ge1 0.01096(11) 0.01455(11) 0.03205(14) -0.00056(10) 0.00541(9) 0.00013(8)
Ge02 0.01071(11) 0.01992(12) 0.03180(15) -0.00139(10) 0.00528(10) 0.00118(9)
O2 0.0178(16) 0.0161(15) 0.028(2) -0.0020(16) 0.0075(17) -0.0029(11)
O1 0.0139(17) 0.0200(17) 0.054(4) 0.010(3) 0.011(3) 0.0022(13)
C2 0.0178(11) 0.0150(10) 0.0268(12) 0.0026(9) -0.0030(9) 0.0010(8)
C3 0.0144(10) 0.0136(9) 0.0166(10) -0.0020(8) -0.0004(8) -0.0001(8)
C4 0.0136(10) 0.0183(10) 0.0156(10) 0.0002(8) 0.0010(8) 0.0006(8)
C5 0.0114(10) 0.0220(11) 0.0243(12) -0.0009(9) 0.0046(9) -0.0003(8)
C6 0.0134(10) 0.0157(9) 0.0184(11) 0.0020(8) 0.0033(8) 0.0015(8)
C7 0.0130(10) 0.0205(10) 0.0209(11) 0.0029(9) 0.0007(8) 0.0025(8)
C8 0.0174(11) 0.0251(11) 0.0251(12) 0.0028(9) 0.0062(9) -0.0016(9)
C9 0.0151(11) 0.0163(10) 0.0265(12) -0.0071(9) 0.0023(9) -0.0009(8)
C10 0.0120(10) 0.0107(8) 0.0199(11) -0.0014(8) 0.0012(8) 0.0006(7)
C11 0.0158(11) 0.0231(11) 0.0303(13) -0.0064(10) -0.0019(10) 0.0014(9)
C12 0.0207(12) 0.0220(11) 0.0207(12) -0.0016(9) -0.0028(9) 0.0009(9)
C13 0.0176(11) 0.0201(10) 0.0174(11) -0.0001(8) 0.0044(9) -0.0001(8)
C14 0.0127(11) 0.0329(13) 0.0365(15) -0.0123(11) 0.0025(10) 0.0042(10)
C15 0.0368(15) 0.0182(11) 0.0212(12) -0.0040(9) 0.0104(11) -0.0063(10)
C16 0.0104(10) 0.0191(10) 0.0263(12) -0.0082(9) 0.0035(9) -0.0006(8)
C17 0.0165(11) 0.0310(12) 0.0230(12) 0.0005(10) 0.0057(9) -0.0021(9)
C18 0.0120(10) 0.0182(10) 0.0250(12) -0.0028(9) 0.0005(9) -0.0014(8)
C19 0.0264(13) 0.0284(12) 0.0215(12) -0.0038(10) -0.0054(10) 0.0012(10)
C20 0.0260(13) 0.0190(11) 0.0275(13) 0.0010(9) 0.0047(10) 0.0010(9)
C21 0.0192(12) 0.0206(11) 0.0318(13) 0.0077(10) -0.0042(10) -0.0019(9)
C22 0.0160(11) 0.0188(10) 0.0183(11) -0.0001(8) 0.0012(8) -0.0012(8)
C23 0.0157(11) 0.0177(10) 0.0311(13) 0.0013(9) -0.0037(9) 0.0002(8)
C24 0.0177(11) 0.0267(12) 0.0243(12) 0.0055(10) -0.0018(9) -0.0019(9)
C25 0.0157(12) 0.0410(15) 0.0291(13) -0.0162(12) 0.0045(10) 0.0026(10)
C26 0.0243(13) 0.0306(13) 0.0219(12) 0.0051(10) -0.0028(10) 0.0012(10)
C27 0.0159(11) 0.0346(13) 0.0197(12) -0.0016(10) 0.0017(9) 0.0030(10)
C28 0.0179(11) 0.0175(10) 0.0232(12) -0.0025(9) 0.0028(9) -0.0013(8)
C29 0.0344(15) 0.0145(11) 0.0439(17) 0.0033(11) -0.0067(12) 0.0003(10)
C30 0.0293(13) 0.0160(10) 0.0225(12) -0.0005(9) -0.0048(10) -0.0015(9)
C31 0.0123(10) 0.0298(12) 0.0181(11) 0.0037(9) 0.0015(8) 0.0005(9)
C33 0.0239(12) 0.0217(11) 0.0233(12) -0.0005(9) 0.0041(10) -0.0027(9)
C34 0.0163(12) 0.0366(14) 0.0342(14) 0.0029(12) 0.0075(10) -0.0084(10)
C35 0.0246(12) 0.0200(11) 0.0225(12) 0.0041(9) -0.0010(10) -0.0003(9)
C36 0.0366(15) 0.0186(11) 0.0303(14) -0.0010(10) 0.0042(12) 0.0055(10)
C37 0.0160(11) 0.0335(13) 0.0241(12) -0.0126(10) 0.0005(9) -0.0003(10)
C38 0.0297(14) 0.0480(17) 0.0220(13) -0.0046(12) 0.0047(11) -0.0006(12)
C39 0.0175(12) 0.0174(11) 0.0535(18) 0.0074(11) 0.0033(11) 0.0012(9)
C40 0.0353(15) 0.0181(11) 0.0367(15) -0.0030(10) -0.0068(12) -0.0038(10)
C41 0.0231(12) 0.0298(13) 0.0221(12) -0.0079(10) -0.0019(10) 0.0077(10)
C42 0.060(2) 0.0190(12) 0.0299(15) -0.0016(10) 0.0160(14) 0.0011(12)
C43 0.0225(12) 0.0311(13) 0.0243(13) 0.0094(10) 0.0027(10) -0.0006(10)
C44 0.0340(15) 0.0192(11) 0.0351(15) -0.0044(10) 0.0089(12) -0.0040(10)
C45 0.0233(13) 0.0285(13) 0.0497(18) 0.0091(12) 0.0071(12) -0.0087(11)
C46 0.0338(15) 0.0204(11) 0.0301(14) -0.0026(10) -0.0100(11) -0.0009(10)
C47 0.0189(13) 0.061(2) 0.0320(15) -0.0225(14) -0.0022(11) 0.0050(13)
C48 0.0218(12) 0.0683(19) 0.0262(13) -0.0185(13) 0.0000(10) 0.0060(12)
C50 0.0209(13) 0.0164(11) 0.076(2) 0.0074(13) 0.0024(14) -0.0019(10)
C51 0.0233(14) 0.0301(14) 0.061(2) -0.0139(14) -0.0003(13) -0.0036(11)
C52 0.0288(14) 0.0390(15) 0.0233(13) 0.0102(11) -0.0038(11) -0.0117(12)
C53 0.0153(12) 0.0218(12) 0.0543(18) 0.0103(12) 0.0098(11) -0.0026(9)
C54 0.0351(16) 0.0462(17) 0.0334(16) 0.0176(14) -0.0014(13) 0.0075(13)
C55 0.0186(13) 0.0444(17) 0.0505(19) -0.0276(15) -0.0058(12) 0.0032(12)
C56 0.0395(17) 0.0406(16) 0.0258(14) 0.0108(12) 0.0013(12) -0.0049(13)
C57 0.0349(15) 0.0244(12) 0.0350(15) 0.0120(11) 0.0040(12) 0.0024(11)
C58 0.0404(17) 0.0421(16) 0.0317(15) -0.0086(13) 0.0115(13) -0.0215(14)
C59 0.0385(17) 0.0330(15) 0.055(2) 0.0175(14) 0.0104(15) 0.0091(13)
C60 0.0198(14) 0.0488(18) 0.066(2) -0.0316(17) -0.0023(14) 0.0018(13)
C61 0.0497(18) 0.0591(19) 0.0395(16) -0.0071(14) 0.0039(13) 0.0226(15)
C62 0.0492(19) 0.0306(15) 0.0421(18) 0.0147(13) 0.0005(15) -0.0046(13)
C63 0.0443(18) 0.0386(15) 0.0219(13) 0.0085(12) -0.0090(12) 0.0019(13)
C64 0.0318(16) 0.0288(14) 0.055(2) -0.0001(13) -0.0013(14) 0.0022(12)
C65 0.0358(16) 0.0194(12) 0.062(2) 0.0023(13) -0.0120(15) -0.0079(11)
C66 0.0376(17) 0.0541(19) 0.0208(13) 0.0075(13) 0.0028(12) -0.0081(14)
C67 0.0449(19) 0.0239(13) 0.064(2) -0.0125(14) 0.0031(16) 0.0053(13)
C68 0.0434(17) 0.080(2) 0.0316(14) -0.0105(15) -0.0016(12) 0.0040(16)
C69 0.0226(14) 0.0221(13) 0.077(2) 0.0140(14) 0.0103(14) -0.0032(10)
C70 0.061(2) 0.068(2) 0.0244(15) -0.0001(15) 0.0145(15) -0.0039(19)
C71 0.073(3) 0.0302(16) 0.045(2) -0.0127(14) 0.0043(18) 0.0100(16)
C72 0.0320(16) 0.067(2) 0.0238(14) -0.0038(14) 0.0032(12) 0.0010(15)
C73 0.0545(19) 0.125(3) 0.0455(17) -0.0163(19) -0.0184(14) 0.002(2)
C74 0.049(2) 0.076(3) 0.0378(19) 0.0109(18) 0.0070(16) 0.0081(19)
C75 0.044(2) 0.0275(15) 0.081(3) 0.0036(16) -0.0217(19) -0.0115(14)
C76 0.068(3) 0.058(2) 0.0245(15) 0.0053(15) 0.0048(16) -0.0043(19)
C77 0.0393(19) 0.075(3) 0.0377(18) 0.0254(18) -0.0149(14) -0.0166(18)
C79 0.0189(15) 0.049(2) 0.127(4) -0.035(2) -0.0013(19) 0.0064(14)
C80 0.0390(19) 0.086(3) 0.0345(18) -0.0103(18) 0.0113(15) -0.0064(19)
C81 0.050(2) 0.112(4) 0.0294(18) 0.001(2) -0.0051(16) -0.010(2)
C82 0.085(3) 0.083(3) 0.0357(19) 0.028(2) 0.024(2) 0.036(3)
C84 0.057(3) 0.150(5) 0.031(2) -0.011(3) -0.0165(18) -0.030(3)
C86 0.119(4) 0.054(2) 0.0258(17) 0.0054(16) -0.018(2) -0.016(2)
C88 0.097(4) 0.177(7) 0.036(2) 0.012(3) 0.029(3) 0.014(4)
C1_1 0.042(3) 0.024(2) 0.053(4) 0.017(2) 0.017(3) 0.002(2)
C2_1 0.0178(16) 0.0161(15) 0.028(2) -0.0020(16) 0.0075(17) -0.0029(11)
C3_1 0.027(3) 0.037(3) 0.053(3) -0.026(3) 0.006(2) -0.009(2)
C1_2 0.044(5) 0.018(3) 0.132(11) -0.007(4) 0.017(6) -0.009(3)
C2_2 0.031(4) 0.022(3) 0.050(5) 0.009(3) 0.016(3) -0.003(2)
C3_2 0.045(5) 0.048(5) 0.064(5) 0.038(4) 0.018(4) 0.012(4)
C1_3 0.0545(19) 0.125(3) 0.0455(17) -0.0163(19) -0.0184(14) 0.002(2)
C2_3 0.0545(19) 0.125(3) 0.0455(17) -0.0163(19) -0.0184(14) 0.002(2)
C3_3 0.0434(17) 0.080(2) 0.0316(14) -0.0105(15) -0.0016(12) 0.0040(16)
C1_4 0.0545(19) 0.125(3) 0.0455(17) -0.0163(19) -0.0184(14) 0.002(2)
C2_4 0.0218(12) 0.0683(19) 0.0262(13) -0.0185(13) 0.0000(10) 0.0060(12)
C3_4 0.0218(12) 0.0683(19) 0.0262(13) -0.0185(13) 0.0000(10) 0.0060(12)
O1_5 0.0473(18) 0.0341(14) 0.063(2) 0.0053(13) 0.0223(15) -0.0037(12)
C1_5 0.062(4) 0.061(4) 0.082(6) 0.031(3) 0.036(4) 0.013(3)
C2_5 0.103(5) 0.070(4) 0.059(3) 0.019(3) 0.035(3) 0.030(3)
C3_5 0.045(3) 0.031(3) 0.078(4) 0.008(3) 0.007(4) -0.005(2)
C4_5 0.058(5) 0.033(3) 0.092(5) -0.018(3) 0.019(4) 0.001(3)
O1_6 0.106(5) 0.099(4) 0.140(6) -0.009(5) -0.052(5) 0.019(3)
C1_6 0.134(9) 0.133(8) 0.061(5) 0.008(6) 0.011(5) 0.087(7)
C2_6 0.173(10) 0.130(9) 0.104(7) 0.005(6) -0.029(6) 0.084(8)
C3_6 0.129(10) 0.078(6) 0.227(14) 0.008(8) -0.104(10) 0.026(6)
C4_6 0.0497(18) 0.0591(19) 0.0395(16) -0.0071(14) 0.0039(13) 0.0226(15)
O1_7 0.038(8) 0.048(8) 0.066(9) 0.007(8) 0.010(7) -0.003(6)
C1_7 0.040(10) 0.063(11) 0.077(12) 0.007(10) 0.019(9) -0.005(9)
C2_7 0.039(17) 0.062(13) 0.058(19) 0.006(11) -0.008(13) 0.012(11)
C3_7 0.039(12) 0.044(14) 0.075(11) 0.022(10) 0.014(9) -0.011(9)
C4_7 0.08(3) 0.05(2) 0.078(19) 0.02(2) 0.036(19) 0.002(18)
O1_8 0.106(5) 0.099(4) 0.140(6) -0.009(5) -0.052(5) 0.019(3)
C1_8 0.173(10) 0.130(9) 0.104(7) 0.005(6) -0.029(6) 0.084(8)
C2_8 0.142(13) 0.259(18) 0.063(7) -0.038(7) 0.015(7) 0.089(12)
C3_8 0.087(9) 0.079(9) 0.147(11) -0.036(7) -0.008(7) -0.051(6)
C4_8 0.142(13) 0.259(18) 0.063(7) -0.038(7) 0.015(7) 0.089(12)

loop_
_atom_type_symbol
_atom_type_description
_atom_type_scat_dispersion_real
_atom_type_scat_dispersion_imag
_atom_type_scat_source
C C 0.0033 0.0016 'International Tables Vol C Tables 4.2.6.8 and 6.1.1.4'
K K 0.2009 0.2494 'International Tables Vol C Tables 4.2.6.8 and 6.1.1.4'
Ge Ge 0.1547 1.8001 'International Tables Vol C Tables 4.2.6.8 and 6.1.1.4'
Cl Cl 0.1484 0.1585 'International Tables Vol C Tables 4.2.6.8 and 6.1.1.4'
O O 0.0106 0.0060 'International Tables Vol C Tables 4.2.6.8 and 6.1.1.4'
H H 0.0000 0.0000 'International Tables Vol C Tables 4.2.6.8 and 6.1.1.4'
B B 0.0013 0.0007 'International Tables Vol C Tables 4.2.6.8 and 6.1.1.4'

loop_
_geom_angle_atom_site_label_1
_geom_angle_atom_site_label_2
_geom_angle_atom_site_label_3
_geom_angle
_geom_angle_site_symmetry_1
_geom_angle_site_symmetry_3
_geom_angle_publ_flag
Cl1 K1 B1 35.29(5) . . ?
Cl1 K1 C19 121.48(5) . . ?
B1 K1 C19 123.75(7) . . ?
Cl1 K1 C12 103.44(5) . . ?
B1 K1 C12 98.21(7) . . ?
C19 K1 C12 25.74(6) . . ?
Cl1 K1 C21 106.67(5) . . ?
B1 K1 C21 123.26(7) . . ?
C19 K1 C21 112.17(7) . . ?
C12 K1 C21 137.88(7) . . ?
Cl1 K1 C23 85.73(5) . . ?
B1 K1 C23 97.68(7) . . ?
C19 K1 C23 137.39(7) . . ?
C12 K1 C23 162.63(7) . . ?
C21 K1 C23 25.58(7) . . ?
Cl1 K1 C24 130.15(5) . . ?
B1 K1 C24 135.43(7) . . ?
C19 K1 C24 99.29(7) . . ?
C12 K1 C24 123.23(7) . . ?
C21 K1 C24 24.94(7) . . ?
C23 K1 C24 44.68(7) . . ?
Cl1 K1 C33 130.44(5) . . ?
B1 K1 C33 118.17(7) . . ?
C19 K1 C33 107.72(7) . . ?
C12 K1 C33 124.93(7) . . ?
C21 K1 C33 43.35(6) . . ?
C23 K1 C33 51.21(6) . . ?
C24 K1 C33 24.59(6) . . ?
Cl1 K1 C18 87.04(5) . . ?
B1 K1 C18 84.41(7) . . ?
C19 K1 C18 150.05(7) . . ?
C12 K1 C18 165.42(6) . . ?
C21 K1 C18 44.18(6) . . ?
C23 K1 C18 25.20(6) . . ?
C24 K1 C18 51.32(6) . . ?
C33 K1 C18 43.45(6) . . ?
Cl1 K1 C26 112.33(5) . . ?
B1 K1 C26 131.49(7) . . ?
C19 K1 C26 24.87(7) . . ?
C12 K1 C26 44.53(7) . . ?
C21 K1 C26 96.18(7) . . ?
C23 K1 C26 118.41(7) . . ?
C24 K1 C26 92.32(7) . . ?
C33 K1 C26 109.80(7) . . ?
C18 K1 C26 140.28(6) . . ?
Cl1 K1 C28 107.97(5) . . ?
B1 K1 C28 94.31(7) . . ?
C19 K1 C28 130.44(7) . . ?
C12 K1 C28 140.94(6) . . ?
C21 K1 C28 50.77(6) . . ?
C23 K1 C28 43.99(6) . . ?
C24 K1 C28 43.56(6) . . ?
C33 K1 C28 24.48(6) . . ?
C18 K1 C28 24.68(6) . . ?
C26 K1 C28 134.08(6) . . ?
Cl1 K1 C4 79.34(4) . . ?
B1 K1 C4 82.45(6) . . ?
C19 K1 C4 44.01(6) . . ?
C12 K1 C4 25.02(6) . . ?
C21 K1 C4 144.01(6) . . ?
C23 K1 C4 153.73(6) . . ?
C24 K1 C4 142.10(6) . . ?
C33 K1 C4 149.82(6) . . ?
C18 K1 C4 165.93(6) . . ?
C26 K1 C4 50.70(6) . . ?
C28 K1 C4 162.19(6) . . ?
B1 Cl1 K1 72.65(9) . . ?
Cl1 B1 Ge1 114.35(13) . . ?
Cl1 B1 Ge02 113.66(13) . . ?
Ge1 B1 Ge02 131.83(14) . . ?
Cl1 B1 K1 72.05(9) . . ?
Ge1 B1 K1 97.59(10) . . ?
Ge02 B1 K1 100.34(10) . . ?
C2 Ge1 B1 126.10(11) . . ?
C2 Ge1 C10 103.17(9) . . ?
B1 Ge1 C10 129.43(10) . . ?
C2 Ge1 K1 113.81(7) . . ?
B1 Ge1 K1 52.04(8) . . ?
C10 Ge1 K1 101.11(7) . . ?
C8 Ge02 B1 126.95(11) . . ?
C8 Ge02 C16 101.79(10) . . ?
B1 Ge02 C16 128.64(10) . . ?
C8 Ge02 K1 117.49(8) . . ?
B1 Ge02 K1 50.10(8) . . ?
C16 Ge02 K1 96.36(7) . . ?
C39 O2 C53 123.5(7) . . ?
C53 O1 C39 110.5(5) . . ?
C39 C2 C20 116.1(2) . . ?
C39 C2 Ge1 116.48(18) . . ?
C20 C2 Ge1 127.38(19) . . ?
C13 C3 C10 120.3(2) . . ?
C13 C3 C4 113.8(2) . . ?
C10 C3 C4 125.8(2) . . ?
C12 C4 C22 119.1(2) . . ?
C12 C4 C3 121.6(2) . . ?
C22 C4 C3 118.2(2) . . ?
C12 C4 K1 70.57(13) . . ?
C22 C4 K1 81.58(13) . . ?
C3 C4 K1 128.56(14) . . ?
C13 C5 C7 119.3(2) . . ?
C13 C5 H5 120.4 . . ?
C7 C5 H5 120.4 . . ?
C7 C6 C10 120.1(2) . . ?
C7 C6 C31 115.8(2) . . ?
C10 C6 C31 123.8(2) . . ?
C5 C7 C6 121.1(2) . . ?
C5 C7 H7 119.4 . . ?
C6 C7 H7 119.4 . . ?
C53 C8 C17 115.9(2) . . ?
C53 C8 Ge02 116.38(18) . . ?
C17 C8 Ge02 127.5(2) . . ?
C11 C9 C16 119.5(2) . . ?
C11 C9 C18 114.2(2) . . ?
C16 C9 C18 126.1(2) . . ?
C3 C10 C6 117.8(2) . . ?
C3 C10 Ge1 123.50(16) . . ?
C6 C10 Ge1 118.00(16) . . ?
C14 C11 C9 121.0(2) . . ?
C14 C11 H11 119.5 . . ?
C9 C11 H11 119.5 . . ?
C19 C12 C4 119.4(2) . . ?
C19 C12 C46 119.7(2) . . ?
C4 C12 C46 120.9(2) . . ?
C19 C12 K1 76.93(16) . . ?
C4 C12 K1 84.42(14) . . ?
C46 C12 K1 110.43(17) . . ?
C5 C13 C3 120.9(2) . . ?
C5 C13 H13 119.6 . . ?
C3 C13 H13 119.6 . . ?
C25 C14 C11 119.7(2) . . ?
C25 C14 H14 120.2 . . ?
C11 C14 H14 120.2 . . ?
C28 C15 C42 111.8(2) . . ?
C28 C15 C58 110.1(2) . . ?
C42 C15 C58 111.6(2) . . ?
C28 C15 H15 107.7 . . ?
C42 C15 H15 107.7 . . ?
C58 C15 H15 107.7 . . ?
C9 C16 C37 118.3(2) . . ?
C9 C16 Ge02 123.40(17) . . ?
C37 C16 Ge02 117.09(19) . . ?
C34 C17 C8 120.6(2) . . ?
C34 C17 H17 119.7 . . ?
C8 C17 H17 119.7 . . ?
C28 C18 C23 119.0(2) . . ?
C28 C18 C9 121.8(2) . . ?
C23 C18 C9 118.4(2) . . ?
C28 C18 K1 78.75(14) . . ?
C23 C18 K1 72.97(13) . . ?
C9 C18 K1 127.39(15) . . ?
C26 C19 C12 122.1(2) . . ?
C26 C19 K1 83.85(17) . . ?
C12 C19 K1 77.33(16) . . ?
C26 C19 H19 118.6 . . ?
C12 C19 H19 118.6 . . ?
K1 C19 H19 118.6 . . ?
C2 C20 C36 120.4(2) . . ?
C2 C20 H20 119.8 . . ?
C36 C20 H20 119.8 . . ?
C24 C21 C23 122.3(2) . . ?
C24 C21 K1 81.27(15) . . ?
C23 C21 K1 77.65(14) . . ?
C24 C21 H21 118.7 . . ?
C23 C21 H21 118.7 . . ?
K1 C21 H21 118.7 . . ?
C35 C22 C4 119.3(2) . . ?
C35 C22 C30 118.3(2) . . ?
C4 C22 C30 122.2(2) . . ?
C35 C22 K1 76.32(14) . . ?
C4 C22 K1 74.24(13) . . ?
C30 C22 K1 125.27(16) . . ?
C21 C23 C18 119.1(2) . . ?
C21 C23 C40 119.4(2) . . ?
C18 C23 C40 121.5(2) . . ?
C21 C23 K1 76.77(14) . . ?
C18 C23 K1 81.83(14) . . ?
C40 C23 K1 112.74(16) . . ?
C21 C24 C33 117.8(2) . . ?
C21 C24 C52 122.8(2) . . ?
C33 C24 C52 119.3(2) . . ?
C21 C24 K1 73.80(14) . . ?
C33 C24 K1 78.44(15) . . ?
C52 C24 K1 120.82(17) . . ?
C14 C25 C37 120.9(2) . . ?
C14 C25 H25 119.6 . . ?
C37 C25 H25 119.6 . . ?
C35 C26 C19 117.6(2) . . ?
C35 C26 C63 121.2(2) . . ?
C19 C26 C63 121.1(2) . . ?
C35 C26 K1 80.81(16) . . ?
C19 C26 K1 71.28(16) . . ?
C63 C26 K1 121.36(19) . . ?
C38 C27 C31 119.0(3) . . ?
C38 C27 C41 119.6(2) . . ?
C31 C27 C41 121.2(2) . . ?
C33 C28 C18 119.7(2) . . ?
C33 C28 C15 117.7(2) . . ?
C18 C28 C15 122.5(2) . . ?
C33 C28 K1 76.18(14) . . ?
C18 C28 K1 76.57(13) . . ?
C15 C28 K1 121.14(16) . . ?
C36 C29 C50 121.0(2) . . ?
C36 C29 H29 119.5 . . ?
C50 C29 H29 119.5 . . ?
C22 C30 C51 108.9(2) . . ?
C22 C30 C44 113.8(2) . . ?
C51 C30 C44 108.6(2) . . ?
C22 C30 H30 108.5 . . ?
C51 C30 H30 108.5 . . ?
C44 C30 H30 108.5 . . ?
C27 C31 C43 119.4(2) . . ?
C27 C31 C6 118.8(2) . . ?
C43 C31 C6 121.1(2) . . ?
C24 C33 C28 122.0(2) . . ?
C24 C33 K1 76.98(15) . . ?
C28 C33 K1 79.34(15) . . ?
C24 C33 H33 118.9 . . ?
C28 C33 H33 118.9 . . ?
K1 C33 H33 118.9 . . ?
C45 C34 C17 121.0(2) . . ?
C45 C34 H34 119.5 . . ?
C17 C34 H34 119.5 . . ?
C26 C35 C22 122.4(2) . . ?
C26 C35 K1 75.12(15) . . ?
C22 C35 K1 79.92(14) . . ?
C26 C35 H35 118.8 . . ?
C22 C35 H35 118.8 . . ?
K1 C35 H35 116.6 . . ?
C29 C36 C20 121.1(3) . . ?
C29 C36 H36 119.5 . . ?
C20 C36 H36 119.5 . . ?
C25 C37 C16 120.0(2) . . ?
C25 C37 C48 117.9(2) . . ?
C16 C37 C48 121.9(2) . . ?
C27 C38 C66 122.1(3) . . ?
C27 C38 H38 119.0 . . ?
C66 C38 H38 119.0 . . ?
O2 C39 C2 111.4(4) . . ?
O2 C39 C50 122.0(5) . . ?
C2 C39 C50 125.6(3) . . ?
C2 C39 O1 113.3(3) . . ?
C50 C39 O1 120.6(3) . . ?
C23 C40 C67 111.5(2) . . ?
C23 C40 C65 111.9(3) . . ?
C67 C40 C65 109.4(2) . . ?
C23 C40 H40 107.9 . . ?
C67 C40 H40 107.9 . . ?
C65 C40 H40 107.9 . . ?
C61 C41 C27 113.3(3) . . ?
C61 C41 C64 110.8(3) . . ?
C27 C41 C64 110.8(2) . . ?
C61 C41 H41 107.2 . . ?
C27 C41 H41 107.2 . . ?
C64 C41 H41 107.2 . . ?
C15 C42 H42A 109.5 . . ?
C15 C42 H42B 109.5 . . ?
H42A C42 H42B 109.5 . . ?
C15 C42 H42C 109.5 . . ?
H42A C42 H42C 109.5 . . ?
H42B C42 H42C 109.5 . . ?
C56 C43 C31 119.1(3) . . ?
C56 C43 C57 118.2(2) . . ?
C31 C43 C57 122.6(2) . . ?
C30 C44 H44A 109.5 . . ?
C30 C44 H44B 109.5 . . ?
H44A C44 H44B 109.5 . . ?
C30 C44 H44C 109.5 . . ?
H44A C44 H44C 109.5 . . ?
H44B C44 H44C 109.5 . . ?
C34 C45 C69 120.9(3) . . ?
C34 C45 H45 119.5 . . ?
C69 C45 H45 119.5 . . ?
C12 C46 C75 112.0(2) . . ?
C12 C46 C71 111.0(3) . . ?
C75 C46 C71 112.2(3) . . ?
C12 C46 H46 107.1 . . ?
C75 C46 H46 107.1 . . ?
C71 C46 H46 107.1 . . ?
C73 C47 C48 118.4(4) . . ?
C73 C47 C55 119.9(4) . . ?
C48 C47 C55 121.7(3) . . ?
C68 C48 C47 120.1(3) . . ?
C68 C48 C37 122.2(3) . . ?
C47 C48 C37 117.6(3) . . ?
C29 C50 C39 115.8(3) . . ?
C29 C50 C2_1 119.2(3) . . ?
C39 C50 C2_1 124.1(3) . . ?
C29 C50 C2_2 129.1(3) . . ?
C39 C50 C2_2 111.8(3) . . ?
C30 C51 H51A 109.5 . . ?
C30 C51 H51B 109.5 . . ?
H51A C51 H51B 109.5 . . ?
C30 C51 H51C 109.5 . . ?
H51A C51 H51C 109.5 . . ?
H51B C51 H51C 109.5 . . ?
C24 C52 C70 112.3(2) . . ?
C24 C52 C77 110.3(3) . . ?
C70 C52 C77 108.8(3) . . ?
C24 C52 H52 108.5 . . ?
C70 C52 H52 108.5 . . ?
C77 C52 H52 108.5 . . ?
O2 C53 C8 112.7(4) . . ?
O2 C53 C69 120.4(5) . . ?
C8 C53 C69 125.4(2) . . ?
C8 C53 O1 112.2(3) . . ?
C69 C53 O1 122.0(3) . . ?
C63 C54 H54A 109.5 . . ?
C63 C54 H54B 109.5 . . ?
H54A C54 H54B 109.5 . . ?
C63 C54 H54C 109.5 . . ?
H54A C54 H54C 109.5 . . ?
H54B C54 H54C 109.5 . . ?
C47 C55 C60 114.9(3) . . ?
C47 C55 C79 111.1(3) . . ?
C60 C55 C79 108.3(3) . . ?
C47 C55 H55 107.4 . . ?
C60 C55 H55 107.4 . . ?
C79 C55 H55 107.4 . . ?
C66 C56 C43 122.3(3) . . ?
C66 C56 H56 118.9 . . ?
C43 C56 H56 118.9 . . ?
C43 C57 C62 112.4(3) . . ?
C43 C57 C59 111.2(3) . . ?
C62 C57 C59 110.0(2) . . ?
C43 C57 H57 107.7 . . ?
C62 C57 H57 107.7 . . ?
C59 C57 H57 107.7 . . ?
C15 C58 H58A 109.5 . . ?
C15 C58 H58B 109.5 . . ?
H58A C58 H58B 109.5 . . ?
C15 C58 H58C 109.5 . . ?
H58A C58 H58C 109.5 . . ?
H58B C58 H58C 109.5 . . ?
C57 C59 H59A 109.5 . . ?
C57 C59 H59B 109.5 . . ?
H59A C59 H59B 109.5 . . ?
C57 C59 H59C 109.5 . . ?
H59A C59 H59C 109.5 . . ?
H59B C59 H59C 109.5 . . ?
C55 C60 H60A 109.5 . . ?
C55 C60 H60B 109.5 . . ?
H60A C60 H60B 109.5 . . ?
C55 C60 H60C 109.5 . . ?
H60A C60 H60C 109.5 . . ?
H60B C60 H60C 109.5 . . ?
C41 C61 H61A 109.5 . . ?
C41 C61 H61B 109.5 . . ?
H61A C61 H61B 109.5 . . ?
C41 C61 H61C 109.5 . . ?
H61A C61 H61C 109.5 . . ?
H61B C61 H61C 109.5 . . ?
C57 C62 H62A 109.5 . . ?
C57 C62 H62B 109.5 . . ?
H62A C62 H62B 109.5 . . ?
C57 C62 H62C 109.5 . . ?
H62A C62 H62C 109.5 . . ?
H62B C62 H62C 109.5 . . ?
C26 C63 C54 112.9(3) . . ?
C26 C63 C82 110.5(3) . . ?
C54 C63 C82 110.3(3) . . ?
C26 C63 H63 107.6 . . ?
C54 C63 H63 107.6 . . ?
C82 C63 H63 107.6 . . ?
C41 C64 H64A 109.5 . . ?
C41 C64 H64B 109.5 . . ?
H64A C64 H64B 109.5 . . ?
C41 C64 H64C 109.5 . . ?
H64A C64 H64C 109.5 . . ?
H64B C64 H64C 109.5 . . ?
C40 C65 H65A 109.5 . . ?
C40 C65 H65B 109.5 . . ?
H65A C65 H65B 109.5 . . ?
C40 C65 H65C 109.5 . . ?
H65A C65 H65C 109.5 . . ?
H65B C65 H65C 109.5 . . ?
C56 C66 C38 118.1(3) . . ?
C56 C66 C76 120.1(3) . . ?
C38 C66 C76 121.8(3) . . ?
C40 C67 H67A 109.5 . . ?
C40 C67 H67B 109.5 . . ?
H67A C67 H67B 109.5 . . ?
C40 C67 H67C 109.5 . . ?
H67A C67 H67C 109.5 . . ?
H67B C67 H67C 109.5 . . ?
C48 C68 C81 118.3(4) . . ?
C48 C68 C72 123.1(3) . . ?
C81 C68 C72 118.6(4) . . ?
C45 C69 C53 115.9(3) . . ?
C45 C69 C2_2 125.1(3) . . ?
C53 C69 C2_2 114.3(4) . . ?
C45 C69 C2_1 121.3(3) . . ?
C53 C69 C2_1 122.0(3) . . ?
C52 C70 H70A 109.5 . . ?
C52 C70 H70B 109.5 . . ?
H70A C70 H70B 109.5 . . ?
C52 C70 H70C 109.5 . . ?
H70A C70 H70C 109.5 . . ?
H70B C70 H70C 109.5 . . ?
C46 C71 H71A 109.5 . . ?
C46 C71 H71B 109.5 . . ?
H71A C71 H71B 109.5 . . ?
C46 C71 H71C 109.5 . . ?
H71A C71 H71C 109.5 . . ?
H71B C71 H71C 109.5 . . ?
C68 C72 C74 112.9(3) . . ?
C68 C72 C80 110.6(3) . . ?
C74 C72 C80 110.8(3) . . ?
C68 C72 H72 107.4 . . ?
C74 C72 H72 107.4 . . ?
C80 C72 H72 107.4 . . ?
C84 C73 C47 122.2(5) . . ?
C84 C73 H73 118.9 . . ?
C47 C73 H73 118.9 . . ?
C72 C74 H74A 109.5 . . ?
C72 C74 H74B 109.5 . . ?
H74A C74 H74B 109.5 . . ?
C72 C74 H74C 109.5 . . ?
H74A C74 H74C 109.5 . . ?
H74B C74 H74C 109.5 . . ?
C46 C75 H75A 109.5 . . ?
C46 C75 H75B 109.5 . . ?
H75A C75 H75B 109.5 . . ?
C46 C75 H75C 109.5 . . ?
H75A C75 H75C 109.5 . . ?
H75B C75 H75C 109.5 . . ?
C88 C76 C86 113.4(4) . . ?
C88 C76 C66 113.1(4) . . ?
C86 C76 C66 111.3(3) . . ?
C88 C76 H76 106.1 . . ?
C86 C76 H76 106.1 . . ?
C66 C76 H76 106.1 . . ?
C52 C77 H77A 109.5 . . ?
C52 C77 H77B 109.5 . . ?
H77A C77 H77B 109.5 . . ?
C52 C77 H77C 109.5 . . ?
H77A C77 H77C 109.5 . . ?
H77B C77 H77C 109.5 . . ?
C55 C79 H79A 109.5 . . ?
C55 C79 H79B 109.5 . . ?
H79A C79 H79B 109.5 . . ?
C55 C79 H79C 109.5 . . ?
H79A C79 H79C 109.5 . . ?
H79B C79 H79C 109.5 . . ?
C72 C80 H80A 109.5 . . ?
C72 C80 H80B 109.5 . . ?
H80A C80 H80B 109.5 . . ?
C72 C80 H80C 109.5 . . ?
H80A C80 H80C 109.5 . . ?
H80B C80 H80C 109.5 . . ?
C84 C81 C68 121.9(4) . . ?
C84 C81 H81 119.1 . . ?
C68 C81 H81 119.1 . . ?
C63 C82 H82A 109.5 . . ?
C63 C82 H82B 109.5 . . ?
H82A C82 H82B 109.5 . . ?
C63 C82 H82C 109.5 . . ?
H82A C82 H82C 109.5 . . ?
H82B C82 H82C 109.5 . . ?
C73 C84 C81 119.0(4) . . ?
C73 C84 C2_3 115.6(6) . . ?
C81 C84 C2_3 124.9(6) . . ?
C73 C84 C2_4 124.6(5) . . ?
C81 C84 C2_4 113.8(6) . . ?
C76 C86 H86A 109.5 . . ?
C76 C86 H86B 109.5 . . ?
H86A C86 H86B 109.5 . . ?
C76 C86 H86C 109.5 . . ?
H86A C86 H86C 109.5 . . ?
H86B C86 H86C 109.5 . . ?
C76 C88 H88A 109.5 . . ?
C76 C88 H88B 109.5 . . ?
H88A C88 H88B 109.5 . . ?
C76 C88 H88C 109.5 . . ?
H88A C88 H88C 109.5 . . ?
H88B C88 H88C 109.5 . . ?
C2_1 C1_1 H1A_1 109.5 . . ?
C2_1 C1_1 H1B_1 109.5 . . ?
H1A_1 C1_1 H1B_1 109.5 . . ?
C2_1 C1_1 H1C_1 109.5 . . ?
H1A_1 C1_1 H1C_1 109.5 . . ?
H1B_1 C1_1 H1C_1 109.5 . . ?
C50 C2_1 C1_1 105.4(4) . . ?
C50 C2_1 C3_1 114.6(4) . . ?
C1_1 C2_1 C3_1 109.2(4) . . ?
C50 C2_1 C69 108.0(3) . . ?
C1_1 C2_1 C69 105.2(4) . . ?
C3_1 C2_1 C69 113.7(4) . . ?
C2_1 C3_1 H3A_1 109.5 . . ?
C2_1 C3_1 H3B_1 109.5 . . ?
H3A_1 C3_1 H3B_1 109.5 . . ?
C2_1 C3_1 H3C_1 109.5 . . ?
H3A_1 C3_1 H3C_1 109.5 . . ?
H3B_1 C3_1 H3C_1 109.5 . . ?
C2_2 C1_2 H1A_2 109.5 . . ?
C2_2 C1_2 H1B_2 109.5 . . ?
H1A_2 C1_2 H1B_2 109.5 . . ?
C2_2 C1_2 H1C_2 109.5 . . ?
H1A_2 C1_2 H1C_2 109.5 . . ?
H1B_2 C1_2 H1C_2 109.5 . . ?
C1_2 C2_2 C3_2 111.3(7) . . ?
C1_2 C2_2 C69 104.6(6) . . ?
C3_2 C2_2 C69 118.7(6) . . ?
C1_2 C2_2 C50 104.2(6) . . ?
C3_2 C2_2 C50 114.9(6) . . ?
C69 C2_2 C50 101.6(4) . . ?
C2_2 C3_2 H3A_2 109.5 . . ?
C2_2 C3_2 H3B_2 109.5 . . ?
H3A_2 C3_2 H3B_2 109.5 . . ?
C2_2 C3_2 H3C_2 109.5 . . ?
H3A_2 C3_2 H3C_2 109.5 . . ?
H3B_2 C3_2 H3C_2 109.5 . . ?
C2_3 C1_3 H1A_3 109.5 . . ?
C2_3 C1_3 H1B_3 109.5 . . ?
H1A_3 C1_3 H1B_3 109.5 . . ?
C2_3 C1_3 H1C_3 109.5 . . ?
H1A_3 C1_3 H1C_3 109.5 . . ?
H1B_3 C1_3 H1C_3 109.5 . . ?
C3_3 C2_3 C1_3 121.9(7) . . ?
C3_3 C2_3 C84 122.2(6) . . ?
C1_3 C2_3 C84 107.7(6) . . ?
C3_3 C2_3 H2_3 99.5 . . ?
C1_3 C2_3 H2_3 99.5 . . ?
C84 C2_3 H2_3 99.5 . . ?
C2_3 C3_3 H3A_3 109.5 . . ?
C2_3 C3_3 H3B_3 109.5 . . ?
H3A_3 C3_3 H3B_3 109.5 . . ?
C2_3 C3_3 H3C_3 109.5 . . ?
H3A_3 C3_3 H3C_3 109.5 . . ?
H3B_3 C3_3 H3C_3 109.5 . . ?
C2_4 C1_4 H1A_4 109.5 . . ?
C2_4 C1_4 H1B_4 109.5 . . ?
H1A_4 C1_4 H1B_4 109.5 . . ?
C2_4 C1_4 H1C_4 109.5 . . ?
H1A_4 C1_4 H1C_4 109.5 . . ?
H1B_4 C1_4 H1C_4 109.5 . . ?
C1_4 C2_4 C3_4 119.7(8) . . ?
C1_4 C2_4 C84 124.6(8) . . ?
C3_4 C2_4 C84 95.3(6) . . ?
C1_4 C2_4 H2_4 105.1 . . ?
C3_4 C2_4 H2_4 105.1 . . ?
C84 C2_4 H2_4 105.1 . . ?
C2_4 C3_4 H3A_4 109.5 . . ?
C2_4 C3_4 H3B_4 109.5 . . ?
H3A_4 C3_4 H3B_4 109.5 . . ?
C2_4 C3_4 H3C_4 109.5 . . ?
H3A_4 C3_4 H3C_4 109.5 . . ?
H3B_4 C3_4 H3C_4 109.5 . . ?
C3_5 O1_5 C1_5 112.0(5) . . ?
O1_5 C1_5 C2_5 108.6(6) . . ?
O1_5 C1_5 H1A_5 110.0 . . ?
C2_5 C1_5 H1A_5 110.0 . . ?
O1_5 C1_5 H1B_5 110.0 . . ?
C2_5 C1_5 H1B_5 110.0 . . ?
H1A_5 C1_5 H1B_5 108.3 . . ?
C1_5 C2_5 H2A_5 109.5 . . ?
C1_5 C2_5 H2B_5 109.5 . . ?
H2A_5 C2_5 H2B_5 109.5 . . ?
C1_5 C2_5 H2C_5 109.5 . . ?
H2A_5 C2_5 H2C_5 109.5 . . ?
H2B_5 C2_5 H2C_5 109.5 . . ?
O1_5 C3_5 C4_5 110.0(6) . . ?
O1_5 C3_5 H3A_5 109.7 . . ?
C4_5 C3_5 H3A_5 109.7 . . ?
O1_5 C3_5 H3B_5 109.7 . . ?
C4_5 C3_5 H3B_5 109.7 . . ?
H3A_5 C3_5 H3B_5 108.2 . . ?
C3_5 C4_5 H4A_5 109.5 . . ?
C3_5 C4_5 H4B_5 109.5 . . ?
H4A_5 C4_5 H4B_5 109.5 . . ?
C3_5 C4_5 H4C_5 109.5 . . ?
H4A_5 C4_5 H4C_5 109.5 . . ?
H4B_5 C4_5 H4C_5 109.5 . . ?
C3_6 O1_6 C1_6 112.2(9) . . ?
O1_6 C1_6 C2_6 108.0(11) . . ?
O1_6 C1_6 H1A_6 110.1 . . ?
C2_6 C1_6 H1A_6 110.1 . . ?
O1_6 C1_6 H1B_6 110.1 . . ?
C2_6 C1_6 H1B_6 110.1 . . ?
H1A_6 C1_6 H1B_6 108.4 . . ?
C1_6 C2_6 H2A_6 109.5 . . ?
C1_6 C2_6 H2B_6 109.5 . . ?
H2A_6 C2_6 H2B_6 109.5 . . ?
C1_6 C2_6 H2C_6 109.5 . . ?
H2A_6 C2_6 H2C_6 109.5 . . ?
H2B_6 C2_6 H2C_6 109.5 . . ?
O1_6 C3_6 C4_6 109.1(9) . . ?
O1_6 C3_6 H3A_6 109.9 . . ?
C4_6 C3_6 H3A_6 109.9 . . ?
O1_6 C3_6 H3B_6 109.9 . . ?
C4_6 C3_6 H3B_6 109.9 . . ?
H3A_6 C3_6 H3B_6 108.3 . . ?
C3_6 C4_6 H4A_6 109.5 . . ?
C3_6 C4_6 H4B_6 109.5 . . ?
H4A_6 C4_6 H4B_6 109.5 . . ?
C3_6 C4_6 H4C_6 109.5 . . ?
H4A_6 C4_6 H4C_6 109.5 . . ?
H4B_6 C4_6 H4C_6 109.5 . . ?
C1_7 O1_7 C3_7 115.3(17) . . ?
O1_7 C1_7 C2_7 109.6(18) . . ?
O1_7 C1_7 H1A_7 109.8 . . ?
C2_7 C1_7 H1A_7 109.8 . . ?
O1_7 C1_7 H1B_7 109.8 . . ?
C2_7 C1_7 H1B_7 109.8 . . ?
H1A_7 C1_7 H1B_7 108.2 . . ?
C1_7 C2_7 H2A_7 109.5 . . ?
C1_7 C2_7 H2B_7 109.5 . . ?
H2A_7 C2_7 H2B_7 109.5 . . ?
C1_7 C2_7 H2C_7 109.5 . . ?
H2A_7 C2_7 H2C_7 109.5 . . ?
H2B_7 C2_7 H2C_7 109.5 . . ?
O1_7 C3_7 C4_7 106(2) . . ?
O1_7 C3_7 H3A_7 110.5 . . ?
C4_7 C3_7 H3A_7 110.5 . . ?
O1_7 C3_7 H3B_7 110.5 . . ?
C4_7 C3_7 H3B_7 110.5 . . ?
H3A_7 C3_7 H3B_7 108.7 . . ?
C3_7 C4_7 H4A_7 109.5 . . ?
C3_7 C4_7 H4B_7 109.5 . . ?
H4A_7 C4_7 H4B_7 109.5 . . ?
C3_7 C4_7 H4C_7 109.5 . . ?
H4A_7 C4_7 H4C_7 109.5 . . ?
H4B_7 C4_7 H4C_7 109.5 . . ?
C1_8 O1_8 C3_8 126.4(13) . . ?
O1_8 C1_8 C2_8 94.5(12) . . ?
O1_8 C1_8 H1A_8 112.8 . . ?
C2_8 C1_8 H1A_8 112.8 . . ?
O1_8 C1_8 H1B_8 112.8 . . ?
C2_8 C1_8 H1B_8 112.8 . . ?
H1A_8 C1_8 H1B_8 110.3 . . ?
C1_8 C2_8 H2A_8 109.5 . . ?
C1_8 C2_8 H2B_8 109.5 . . ?
H2A_8 C2_8 H2B_8 109.5 . . ?
C1_8 C2_8 H2C_8 109.5 . . ?
H2A_8 C2_8 H2C_8 109.5 . . ?
H2B_8 C2_8 H2C_8 109.5 . . ?
O1_8 C3_8 C4_8 101.0(14) . . ?
O1_8 C3_8 H3A_8 111.6 . . ?
C4_8 C3_8 H3A_8 111.6 . . ?
O1_8 C3_8 H3B_8 111.6 . . ?
C4_8 C3_8 H3B_8 111.6 . . ?
H3A_8 C3_8 H3B_8 109.4 . . ?
C3_8 C4_8 H4A_8 109.5 . . ?
C3_8 C4_8 H4B_8 109.5 . . ?
H4A_8 C4_8 H4B_8 109.5 . . ?
C3_8 C4_8 H4C_8 109.5 . . ?
H4A_8 C4_8 H4C_8 109.5 . . ?
H4B_8 C4_8 H4C_8 109.5 . . ?

loop_
_geom_bond_atom_site_label_1
_geom_bond_atom_site_label_2
_geom_bond_distance
_geom_bond_site_symmetry_2
_geom_bond_publ_flag
K1 Cl1 3.0474(9) . ?
K1 B1 3.058(3) . ?
K1 C19 3.143(3) . ?
K1 C12 3.149(3) . ?
K1 C21 3.163(3) . ?
K1 C23 3.174(2) . ?
K1 C24 3.256(3) . ?
K1 C33 3.274(3) . ?
K1 C18 3.286(2) . ?
K1 C26 3.300(3) . ?
K1 C28 3.314(2) . ?
K1 C4 3.323(2) . ?
Cl1 B1 1.851(3) . ?
B1 Ge1 1.960(3) . ?
B1 Ge02 1.967(3) . ?
Ge1 C2 1.949(2) . ?
Ge1 C10 1.971(2) . ?
Ge02 C8 1.951(2) . ?
Ge02 C16 1.974(2) . ?
O2 C39 1.307(10) . ?
O2 C53 1.370(10) . ?
O1 C53 1.404(7) . ?
O1 C39 1.465(7) . ?
C2 C39 1.388(4) . ?
C2 C20 1.392(3) . ?
C3 C13 1.403(3) . ?
C3 C10 1.414(3) . ?
C3 C4 1.510(3) . ?
C4 C12 1.412(3) . ?
C4 C22 1.415(3) . ?
C5 C13 1.386(3) . ?
C5 C7 1.386(3) . ?
C5 H5 0.9500 . ?
C6 C7 1.400(3) . ?
C6 C10 1.422(3) . ?
C6 C31 1.502(3) . ?
C7 H7 0.9500 . ?
C8 C53 1.393(4) . ?
C8 C17 1.396(3) . ?
C9 C11 1.403(3) . ?
C9 C16 1.414(3) . ?
C9 C18 1.503(3) . ?
C11 C14 1.387(4) . ?
C11 H11 0.9500 . ?
C12 C19 1.402(4) . ?
C12 C46 1.519(3) . ?
C13 H13 0.9500 . ?
C14 C25 1.376(4) . ?
C14 H14 0.9500 . ?
C15 C28 1.516(3) . ?
C15 C42 1.527(4) . ?
C15 C58 1.530(4) . ?
C15 H15 1.0000 . ?
C16 C37 1.416(3) . ?
C17 C34 1.392(4) . ?
C17 H17 0.9500 . ?
C18 C28 1.411(3) . ?
C18 C23 1.413(3) . ?
C19 C26 1.396(4) . ?
C19 H19 1.0000 . ?
C20 C36 1.394(3) . ?
C20 H20 0.9500 . ?
C21 C24 1.389(4) . ?
C21 C23 1.403(4) . ?
C21 H21 1.0000 . ?
C22 C35 1.397(3) . ?
C22 C30 1.526(3) . ?
C23 C40 1.525(4) . ?
C24 C33 1.391(3) . ?
C24 C52 1.518(4) . ?
C25 C37 1.402(3) . ?
C25 H25 0.9500 . ?
C26 C35 1.392(4) . ?
C26 C63 1.523(4) . ?
C27 C38 1.390(4) . ?
C27 C31 1.409(4) . ?
C27 C41 1.522(4) . ?
C28 C33 1.397(4) . ?
C29 C36 1.379(4) . ?
C29 C50 1.389(4) . ?
C29 H29 0.9500 . ?
C30 C51 1.530(4) . ?
C30 C44 1.535(4) . ?
C30 H30 1.0000 . ?
C31 C43 1.412(4) . ?
C33 H33 1.0000 . ?
C34 C45 1.384(4) . ?
C34 H34 0.9500 . ?
C35 H35 0.9500 . ?
C36 H36 0.9500 . ?
C37 C48 1.505(4) . ?
C38 C66 1.402(5) . ?
C38 H38 0.9500 . ?
C39 C50 1.395(4) . ?
C40 C67 1.532(4) . ?
C40 C65 1.535(4) . ?
C40 H40 1.0000 . ?
C41 C61 1.520(4) . ?
C41 C64 1.530(4) . ?
C41 H41 1.0000 . ?
C42 H42A 0.9800 . ?
C42 H42B 0.9800 . ?
C42 H42C 0.9800 . ?
C43 C56 1.399(4) . ?
C43 C57 1.521(4) . ?
C44 H44A 0.9800 . ?
C44 H44B 0.9800 . ?
C44 H44C 0.9800 . ?
C45 C69 1.393(4) . ?
C45 H45 0.9500 . ?
C46 C75 1.522(4) . ?
C46 C71 1.532(5) . ?
C46 H46 1.0000 . ?
C47 C73 1.398(5) . ?
C47 C48 1.417(5) . ?
C47 C55 1.514(5) . ?
C48 C68 1.397(6) . ?
C50 C2_1 1.504(5) . ?
C50 C2_2 1.688(8) . ?
C51 H51A 0.9800 . ?
C51 H51B 0.9800 . ?
C51 H51C 0.9800 . ?
C52 C70 1.525(5) . ?
C52 C77 1.528(4) . ?
C52 H52 1.0000 . ?
C53 C69 1.395(4) . ?
C54 C63 1.524(5) . ?
C54 H54A 0.9800 . ?
C54 H54B 0.9800 . ?
C54 H54C 0.9800 . ?
C55 C60 1.532(4) . ?
C55 C79 1.533(4) . ?
C55 H55 1.0000 . ?
C56 C66 1.369(5) . ?
C56 H56 0.9500 . ?
C57 C62 1.534(4) . ?
C57 C59 1.539(4) . ?
C57 H57 1.0000 . ?
C58 H58A 0.9800 . ?
C58 H58B 0.9800 . ?
C58 H58C 0.9800 . ?
C59 H59A 0.9800 . ?
C59 H59B 0.9800 . ?
C59 H59C 0.9800 . ?
C60 H60A 0.9800 . ?
C60 H60B 0.9800 . ?
C60 H60C 0.9800 . ?
C61 H61A 0.9800 . ?
C61 H61B 0.9800 . ?
C61 H61C 0.9800 . ?
C62 H62A 0.9800 . ?
C62 H62B 0.9800 . ?
C62 H62C 0.9800 . ?
C63 C82 1.527(5) . ?
C63 H63 1.0000 . ?
C64 H64A 0.9800 . ?
C64 H64B 0.9800 . ?
C64 H64C 0.9800 . ?
C65 H65A 0.9800 . ?
C65 H65B 0.9800 . ?
C65 H65C 0.9800 . ?
C66 C76 1.527(4) . ?
C67 H67A 0.9800 . ?
C67 H67B 0.9800 . ?
C67 H67C 0.9800 . ?
C68 C81 1.407(5) . ?
C68 C72 1.523(5) . ?
C69 C2_2 1.537(8) . ?
C69 C2_1 1.586(5) . ?
C70 H70A 0.9800 . ?
C70 H70B 0.9800 . ?
C70 H70C 0.9800 . ?
C71 H71A 0.9800 . ?
C71 H71B 0.9800 . ?
C71 H71C 0.9800 . ?
C72 C74 1.529(6) . ?
C72 C80 1.534(5) . ?
C72 H72 1.0000 . ?
C73 C84 1.361(8) . ?
C73 H73 0.9500 . ?
C74 H74A 0.9800 . ?
C74 H74B 0.9800 . ?
C74 H74C 0.9800 . ?
C75 H75A 0.9800 . ?
C75 H75B 0.9800 . ?
C75 H75C 0.9800 . ?
C76 C88 1.459(7) . ?
C76 C86 1.506(6) . ?
C76 H76 1.0000 . ?
C77 H77A 0.9800 . ?
C77 H77B 0.9800 . ?
C77 H77C 0.9800 . ?
C79 H79A 0.9800 . ?
C79 H79B 0.9800 . ?
C79 H79C 0.9800 . ?
C80 H80A 0.9800 . ?
C80 H80B 0.9800 . ?
C80 H80C 0.9800 . ?
C81 C84 1.379(7) . ?
C81 H81 0.9500 . ?
C82 H82A 0.9800 . ?
C82 H82B 0.9800 . ?
C82 H82C 0.9800 . ?
C84 C2_3 1.506(7) . ?
C84 C2_4 1.678(10) . ?
C86 H86A 0.9800 . ?
C86 H86B 0.9800 . ?
C86 H86C 0.9800 . ?
C88 H88A 0.9800 . ?
C88 H88B 0.9800 . ?
C88 H88C 0.9800 . ?
C1_1 C2_1 1.526(6) . ?
C1_1 H1A_1 0.9800 . ?
C1_1 H1B_1 0.9800 . ?
C1_1 H1C_1 0.9800 . ?
C2_1 C3_1 1.538(6) . ?
C3_1 H3A_1 0.9800 . ?
C3_1 H3B_1 0.9800 . ?
C3_1 H3C_1 0.9800 . ?
C1_2 C2_2 1.518(9) . ?
C1_2 H1A_2 0.9800 . ?
C1_2 H1B_2 0.9800 . ?
C1_2 H1C_2 0.9800 . ?
C2_2 C3_2 1.519(10) . ?
C3_2 H3A_2 0.9800 . ?
C3_2 H3B_2 0.9800 . ?
C3_2 H3C_2 0.9800 . ?
C1_3 C2_3 1.484(9) . ?
C1_3 H1A_3 0.9800 . ?
C1_3 H1B_3 0.9800 . ?
C1_3 H1C_3 0.9800 . ?
C2_3 C3_3 1.356(8) . ?
C2_3 H2_3 1.0000 . ?
C3_3 H3A_3 0.9800 . ?
C3_3 H3B_3 0.9800 . ?
C3_3 H3C_3 0.9800 . ?
C1_4 C2_4 1.459(12) . ?
C1_4 H1A_4 0.9800 . ?
C1_4 H1B_4 0.9800 . ?
C1_4 H1C_4 0.9800 . ?
C2_4 C3_4 1.568(9) . ?
C2_4 H2_4 1.0000 . ?
C3_4 H3A_4 0.9800 . ?
C3_4 H3B_4 0.9800 . ?
C3_4 H3C_4 0.9800 . ?
O1_5 C3_5 1.410(7) . ?
O1_5 C1_5 1.423(8) . ?
C1_5 C2_5 1.494(9) . ?
C1_5 H1A_5 0.9900 . ?
C1_5 H1B_5 0.9900 . ?
C2_5 H2A_5 0.9800 . ?
C2_5 H2B_5 0.9800 . ?
C2_5 H2C_5 0.9800 . ?
C3_5 C4_5 1.501(8) . ?
C3_5 H3A_5 0.9900 . ?
C3_5 H3B_5 0.9900 . ?
C4_5 H4A_5 0.9800 . ?
C4_5 H4B_5 0.9800 . ?
C4_5 H4C_5 0.9800 . ?
O1_6 C3_6 1.384(11) . ?
O1_6 C1_6 1.386(11) . ?
C1_6 C2_6 1.522(13) . ?
C1_6 H1A_6 0.9900 . ?
C1_6 H1B_6 0.9900 . ?
C2_6 H2A_6 0.9800 . ?
C2_6 H2B_6 0.9800 . ?
C2_6 H2C_6 0.9800 . ?
C3_6 C4_6 1.474(11) . ?
C3_6 H3A_6 0.9900 . ?
C3_6 H3B_6 0.9900 . ?
C4_6 H4A_6 0.9800 . ?
C4_6 H4B_6 0.9800 . ?
C4_6 H4C_6 0.9800 . ?
O1_7 C1_7 1.405(14) . ?
O1_7 C3_7 1.409(14) . ?
C1_7 C2_7 1.486(16) . ?
C1_7 H1A_7 0.9900 . ?
C1_7 H1B_7 0.9900 . ?
C2_7 H2A_7 0.9800 . ?
C2_7 H2B_7 0.9800 . ?
C2_7 H2C_7 0.9800 . ?
C3_7 C4_7 1.501(16) . ?
C3_7 H3A_7 0.9900 . ?
C3_7 H3B_7 0.9900 . ?
C4_7 H4A_7 0.9800 . ?
C4_7 H4B_7 0.9800 . ?
C4_7 H4C_7 0.9800 . ?
O1_8 C1_8 1.416(12) . ?
O1_8 C3_8 1.440(14) . ?
C1_8 C2_8 1.479(15) . ?
C1_8 H1A_8 0.9900 . ?
C1_8 H1B_8 0.9900 . ?
C2_8 H2A_8 0.9800 . ?
C2_8 H2B_8 0.9800 . ?
C2_8 H2C_8 0.9800 . ?
C3_8 C4_8 1.530(15) . ?
C3_8 H3A_8 0.9900 . ?
C3_8 H3B_8 0.9900 . ?
C4_8 H4A_8 0.9800 . ?
C4_8 H4B_8 0.9800 . ?
C4_8 H4C_8 0.9800 . ?
